data_4306611
loop_
_publ_author_name
'Andrian P. Milanov'
'Roland A. Fischer'
'Anjana Devi'

_publ_contact_author
;
        Anjana Devi
        Department of Inorganic Chemistry II
        Ruhr-University Bochum
        Universitaetsstr. 150
        44801 Bochum
        Germany
;
_publ_contact_author_email anjana.devi@ruhr-uni-bochum.de
_publ_contact_author_fax '049 234 321-4174'
_publ_contact_author_phone '049 234 32-24150'
_publ_section_title
;
Synthesis, Characterization, and Thermal Properties of Homoleptic
Rare-Earth Guanidinates: Promising Precursors for MOCVD and ALD of
Rare-Earth Oxide Thin Films
;
_journal_name_full 'Inorganic Chemistry'
_journal_page_first 11405
_journal_page_last 11416
_journal_paper_doi 10.1021/ic801432b
_journal_volume 47
_journal_year 2008
_chemical_formula_sum 'C27 H60 Gd N9'
_chemical_formula_weight 668.09
_chemical_name_common 'Gd(^i^PrN)~2~CNMe~2~ (1b)'
_chemical_name_systematic
; 
 ? 
;
_space_group_IT_number 2
_symmetry_cell_setting triclinic
_symmetry_space_group_name_Hall '-P 1'
_symmetry_space_group_name_H-M 'P -1'
_atom_sites_solution_hydrogens geom
_atom_sites_solution_primary direct
_atom_sites_solution_secondary difmap
_audit_creation_method SHELXL-97
_cell_angle_alpha 91.602(2)
_cell_angle_beta 95.622(2)
_cell_angle_gamma 115.210(2)
_cell_formula_units_Z 2
_cell_length_a 10.7314(2)
_cell_length_b 11.2394(2)
_cell_length_c 16.0701(3)
_cell_measurement_reflns_used 17332
_cell_measurement_temperature 113(2)
_cell_measurement_theta_max 27.499
_cell_measurement_theta_min 2.547
_cell_volume 1740.00(6)
_computing_cell_refinement 'CrysAlis RED 1.171.13, Oxford Diffraction'
_computing_data_collection 'CrysAlis CCD 1.171.13, Oxford Diffraction'
_computing_data_reduction 'CrysAlis RED 1.171.13, Oxford Diffraction'
_computing_molecular_graphics SHELXL-97
_computing_publication_material SHELXL-97
_computing_structure_refinement 'SHELXL-97 (Sheldrick, 1997)'
_computing_structure_solution 'SHELXS-97 (Sheldrick, 1990)'
_diffrn_ambient_temperature 113(2)
_diffrn_measured_fraction_theta_full 0.998
_diffrn_measured_fraction_theta_max 0.998
_diffrn_measurement_device_type 'Sapphire2-CCD, Oxford Diffraction'
_diffrn_measurement_method 'omega scan'
_diffrn_radiation_monochromator graphite
_diffrn_radiation_source 'Enhance (Mo) X-ray Source'
_diffrn_radiation_type MoK\a
_diffrn_radiation_wavelength 0.71073
_diffrn_reflns_av_R_equivalents 0.0347
_diffrn_reflns_av_sigmaI/netI 0.0346
_diffrn_reflns_limit_h_max 12
_diffrn_reflns_limit_h_min -12
_diffrn_reflns_limit_k_max 13
_diffrn_reflns_limit_k_min -13
_diffrn_reflns_limit_l_max 19
_diffrn_reflns_limit_l_min -19
_diffrn_reflns_number 28558
_diffrn_reflns_theta_full 25.00
_diffrn_reflns_theta_max 25.00
_diffrn_reflns_theta_min 3.11
_exptl_absorpt_coefficient_mu 1.934
_exptl_absorpt_correction_T_max 0.600
_exptl_absorpt_correction_T_min 0.500
_exptl_absorpt_correction_type empirical
_exptl_absorpt_process_details sadabs
_exptl_crystal_colour colourless
_exptl_crystal_density_diffrn 1.275
_exptl_crystal_density_method 'not measured'
_exptl_crystal_description prism
_exptl_crystal_F_000 698
_exptl_crystal_size_max 0.38
_exptl_crystal_size_mid 0.30
_exptl_crystal_size_min 0.25
_refine_diff_density_max 1.164
_refine_diff_density_min -0.774
_refine_diff_density_rms 0.076
_refine_ls_extinction_method none
_refine_ls_goodness_of_fit_ref 1.018
_refine_ls_hydrogen_treatment constr
_refine_ls_matrix_type full
_refine_ls_number_parameters 334
_refine_ls_number_reflns 6104
_refine_ls_number_restraints 0
_refine_ls_restrained_S_all 1.018
_refine_ls_R_factor_all 0.0302
_refine_ls_R_factor_gt 0.0226
_refine_ls_shift/su_max 0.002
_refine_ls_shift/su_mean 0.000
_refine_ls_structure_factor_coef Fsqd
_refine_ls_weighting_details 'calc w=1/[\s^2^(Fo^2^)+(0.0306P)^2^+0.0000P] where P=(Fo^2^+2Fc^2^)/3'
_refine_ls_weighting_scheme calc
_refine_ls_wR_factor_gt 0.0516
_refine_ls_wR_factor_ref 0.0532
_reflns_number_gt 5316
_reflns_number_total 6104
_reflns_threshold_expression >2sigma(I)
_cod_data_source_file ic801432b_si_001_2.cif
_cod_data_source_block cvd224c
_cod_database_code 4306611

loop_
_symmetry_equiv_pos_as_xyz
'x, y, z'
'-x, -y, -z'

loop_
_atom_site_label
_atom_site_type_symbol
_atom_site_fract_x
_atom_site_fract_y
_atom_site_fract_z
_atom_site_U_iso_or_equiv
_atom_site_adp_type
_atom_site_occupancy
_atom_site_symmetry_multiplicity
_atom_site_calc_flag
_atom_site_refinement_flags
_atom_site_disorder_assembly
_atom_site_disorder_group
Gd1 Gd 0.687679(14) 0.878836(13) 0.244943(9) 0.01598(5) Uani 1 1 d . . .
N1 N 0.5561(2) 0.7838(2) 0.11082(13) 0.0176(5) Uani 1 1 d . . .
N2 N 0.4376(2) 0.7806(2) 0.21995(14) 0.0178(5) Uani 1 1 d . . .
N3 N 0.3070(2) 0.6874(2) 0.08674(15) 0.0231(5) Uani 1 1 d . . .
N4 N 0.7432(2) 1.1106(2) 0.26172(14) 0.0167(5) Uani 1 1 d . . .
N5 N 0.8977(2) 1.0527(2) 0.20700(14) 0.0174(5) Uani 1 1 d . . .
N6 N 0.9503(2) 1.2822(2) 0.22486(15) 0.0247(6) Uani 1 1 d . . .
N7 N 0.7189(2) 0.8270(2) 0.38706(13) 0.0167(5) Uani 1 1 d . . .
N8 N 0.7644(2) 0.7137(2) 0.28582(14) 0.0179(5) Uani 1 1 d . . .
N9 N 0.7864(2) 0.6581(2) 0.42784(14) 0.0227(5) Uani 1 1 d . . .
C2 C 0.8647(3) 1.1484(2) 0.23171(17) 0.0166(6) Uani 1 1 d . . .
C3 C 0.7569(3) 0.7329(2) 0.36757(17) 0.0169(6) Uani 1 1 d . . .
C10 C 0.5770(3) 0.8120(3) 0.02311(17) 0.0217(6) Uani 1 1 d . . .
H10A H 0.4844 0.7837 -0.0107 0.026 Uiso 1 1 calc R . .
C11 C 0.6613(3) 0.9589(3) 0.01724(18) 0.0260(7) Uani 1 1 d . . .
H11A H 0.6133 1.0072 0.0402 0.039 Uiso 1 1 calc R . .
H11B H 0.6719 0.9768 -0.0416 0.039 Uiso 1 1 calc R . .
H11C H 0.7530 0.9875 0.0494 0.039 Uiso 1 1 calc R . .
C12 C 0.6496(3) 0.7350(3) -0.01151(19) 0.0325(7) Uani 1 1 d . . .
H12A H 0.5937 0.6405 -0.0075 0.049 Uiso 1 1 calc R . .
H12B H 0.7408 0.7625 0.0210 0.049 Uiso 1 1 calc R . .
H12C H 0.6611 0.7523 -0.0704 0.049 Uiso 1 1 calc R . .
C20 C 0.3223(3) 0.7097(3) 0.26819(17) 0.0205(6) Uani 1 1 d . . .
H20A H 0.2389 0.6519 0.2285 0.025 Uiso 1 1 calc R . .
C21 C 0.2888(3) 0.8084(3) 0.3169(2) 0.0372(8) Uani 1 1 d . . .
H21A H 0.2636 0.8620 0.2777 0.056 Uiso 1 1 calc R . .
H21B H 0.3703 0.8658 0.3558 0.056 Uiso 1 1 calc R . .
H21C H 0.2111 0.7609 0.3486 0.056 Uiso 1 1 calc R . .
C22 C 0.3598(3) 0.6245(3) 0.32762(19) 0.0302(7) Uani 1 1 d . . .
H22A H 0.3806 0.5612 0.2954 0.045 Uiso 1 1 calc R . .
H22B H 0.2817 0.5767 0.3590 0.045 Uiso 1 1 calc R . .
H22C H 0.4414 0.6804 0.3669 0.045 Uiso 1 1 calc R . .
C30 C 0.1967(3) 0.7289(3) 0.08904(19) 0.0273(7) Uani 1 1 d . . .
H30A H 0.2206 0.7953 0.1360 0.041 Uiso 1 1 calc R . .
H30B H 0.1101 0.6526 0.0963 0.041 Uiso 1 1 calc R . .
H30C H 0.1847 0.7668 0.0364 0.041 Uiso 1 1 calc R . .
C31 C 0.2847(3) 0.5888(3) 0.02000(19) 0.0312(7) Uani 1 1 d . . .
H31A H 0.3641 0.5669 0.0234 0.047 Uiso 1 1 calc R . .
H31B H 0.2748 0.6235 -0.0343 0.047 Uiso 1 1 calc R . .
H31C H 0.2001 0.5094 0.0257 0.047 Uiso 1 1 calc R . .
C40 C 0.6698(3) 1.1946(3) 0.26229(18) 0.0204(6) Uani 1 1 d . . .
H40A H 0.7309 1.2829 0.2440 0.024 Uiso 1 1 calc R . .
C41 C 0.6370(3) 1.2134(3) 0.3505(2) 0.0324(7) Uani 1 1 d . . .
H41A H 0.7234 1.2532 0.3889 0.049 Uiso 1 1 calc R . .
H41B H 0.5765 1.1276 0.3690 0.049 Uiso 1 1 calc R . .
H41C H 0.5900 1.2714 0.3503 0.049 Uiso 1 1 calc R . .
C42 C 0.5378(3) 1.1340(3) 0.2015(2) 0.0317(8) Uani 1 1 d . . .
H42A H 0.5607 1.1225 0.1452 0.048 Uiso 1 1 calc R . .
H42B H 0.4910 1.1923 0.2007 0.048 Uiso 1 1 calc R . .
H42C H 0.4763 1.0481 0.2193 0.048 Uiso 1 1 calc R . .
C50 C 1.0422(3) 1.0749(3) 0.20653(19) 0.0234(7) Uani 1 1 d . . .
H50A H 1.0991 1.1690 0.1959 0.028 Uiso 1 1 calc R . .
C51 C 1.0523(4) 0.9873(4) 0.1387(3) 0.0578(12) Uani 1 1 d . . .
H51A H 1.0192 1.0074 0.0843 0.087 Uiso 1 1 calc R . .
H51B H 0.9952 0.8950 0.1481 0.087 Uiso 1 1 calc R . .
H51C H 1.1491 1.0020 0.1392 0.087 Uiso 1 1 calc R . .
C52 C 1.0977(4) 1.0473(5) 0.2906(2) 0.0686(14) Uani 1 1 d . . .
H52A H 1.0909 1.1050 0.3350 0.103 Uiso 1 1 calc R . .
H52B H 1.1950 1.0641 0.2899 0.103 Uiso 1 1 calc R . .
H52C H 1.0431 0.9550 0.3011 0.103 Uiso 1 1 calc R . .
C60 C 1.0239(3) 1.3300(3) 0.1539(2) 0.0323(8) Uani 1 1 d . . .
H60A H 1.0770 1.4260 0.1622 0.048 Uiso 1 1 calc R . .
H60B H 0.9575 1.3073 0.1030 0.048 Uiso 1 1 calc R . .
H60C H 1.0874 1.2892 0.1480 0.048 Uiso 1 1 calc R . .
C61 C 0.9864(3) 1.3729(3) 0.2962(2) 0.0360(8) Uani 1 1 d . . .
H61A H 0.9297 1.3298 0.3403 0.054 Uiso 1 1 calc R . .
H61B H 0.9696 1.4490 0.2806 0.054 Uiso 1 1 calc R . .
H61C H 1.0847 1.4026 0.3168 0.054 Uiso 1 1 calc R . .
C70 C 0.7553(3) 0.8953(3) 0.47145(17) 0.0204(6) Uani 1 1 d . . .
H70A H 0.8007 0.8517 0.5088 0.025 Uiso 1 1 calc R . .
C71 C 0.6261(3) 0.8871(3) 0.5077(2) 0.0330(8) Uani 1 1 d . . .
H71A H 0.5613 0.7943 0.5097 0.050 Uiso 1 1 calc R . .
H71B H 0.5814 0.9308 0.4721 0.050 Uiso 1 1 calc R . .
H71C H 0.6524 0.9308 0.5645 0.050 Uiso 1 1 calc R . .
C72 C 0.8570(3) 1.0389(3) 0.46847(19) 0.0278(7) Uani 1 1 d . . .
H72A H 0.9400 1.0434 0.4454 0.042 Uiso 1 1 calc R . .
H72B H 0.8833 1.0825 0.5253 0.042 Uiso 1 1 calc R . .
H72C H 0.8132 1.0833 0.4328 0.042 Uiso 1 1 calc R . .
C80 C 0.7473(3) 0.5857(3) 0.24940(17) 0.0204(6) Uani 1 1 d . . .
H80A H 0.7598 0.5327 0.2958 0.024 Uiso 1 1 calc R . .
C81 C 0.8587(3) 0.6084(3) 0.19160(19) 0.0299(7) Uani 1 1 d . . .
H81A H 0.9507 0.6566 0.2235 0.045 Uiso 1 1 calc R . .
H81B H 0.8472 0.6599 0.1458 0.045 Uiso 1 1 calc R . .
H81C H 0.8498 0.5232 0.1684 0.045 Uiso 1 1 calc R . .
C82 C 0.6034(3) 0.5101(3) 0.2015(2) 0.0332(8) Uani 1 1 d . . .
H82A H 0.5333 0.4961 0.2396 0.050 Uiso 1 1 calc R . .
H82B H 0.5939 0.4246 0.1784 0.050 Uiso 1 1 calc R . .
H82C H 0.5903 0.5609 0.1557 0.050 Uiso 1 1 calc R . .
C90 C 0.6990(3) 0.6046(3) 0.49262(19) 0.0326(8) Uani 1 1 d . . .
H90A H 0.6226 0.6309 0.4869 0.049 Uiso 1 1 calc R . .
H90B H 0.7535 0.6384 0.5477 0.049 Uiso 1 1 calc R . .
H90C H 0.6612 0.5082 0.4873 0.049 Uiso 1 1 calc R . .
C91 C 0.9050(3) 0.6283(3) 0.4281(2) 0.0297(7) Uani 1 1 d . . .
H91A H 0.9573 0.6691 0.3818 0.044 Uiso 1 1 calc R . .
H91B H 0.8731 0.5325 0.4213 0.044 Uiso 1 1 calc R . .
H91C H 0.9650 0.6630 0.4814 0.044 Uiso 1 1 calc R . .
C1 C 0.4320(3) 0.7504(2) 0.13821(17) 0.0172(6) Uani 1 1 d . . .

loop_
_atom_site_aniso_label
_atom_site_aniso_U_11
_atom_site_aniso_U_22
_atom_site_aniso_U_33
_atom_site_aniso_U_23
_atom_site_aniso_U_13
_atom_site_aniso_U_12
Gd1 0.01645(8) 0.01313(7) 0.01723(8) 0.00220(5) 0.00103(5) 0.00543(5)
N1 0.0176(12) 0.0196(12) 0.0153(12) 0.0012(9) 0.0025(10) 0.0076(10)
N2 0.0163(12) 0.0162(11) 0.0179(13) 0.0027(9) 0.0027(10) 0.0041(10)
N3 0.0205(13) 0.0259(13) 0.0211(13) -0.0041(10) -0.0020(10) 0.0097(11)
N4 0.0161(12) 0.0144(11) 0.0207(13) 0.0027(9) 0.0041(10) 0.0073(9)
N5 0.0153(12) 0.0151(12) 0.0226(13) 0.0023(10) 0.0045(10) 0.0069(10)
N6 0.0254(13) 0.0128(12) 0.0321(15) 0.0010(10) 0.0105(11) 0.0032(10)
N7 0.0186(12) 0.0161(11) 0.0153(12) -0.0014(9) 0.0005(9) 0.0077(10)
N8 0.0225(12) 0.0150(11) 0.0171(12) 0.0012(9) 0.0026(10) 0.0090(10)
N9 0.0285(14) 0.0237(13) 0.0208(13) 0.0069(10) 0.0033(11) 0.0155(11)
C2 0.0161(14) 0.0148(13) 0.0166(14) 0.0029(11) -0.0003(11) 0.0048(11)
C3 0.0111(13) 0.0156(14) 0.0207(15) 0.0044(11) -0.0008(11) 0.0031(11)
C10 0.0208(15) 0.0273(16) 0.0162(15) 0.0026(12) 0.0005(12) 0.0098(13)
C11 0.0282(16) 0.0298(16) 0.0195(15) 0.0054(13) 0.0045(13) 0.0114(14)
C12 0.0419(19) 0.0373(18) 0.0230(17) 0.0032(14) 0.0111(15) 0.0199(16)
C20 0.0133(14) 0.0217(14) 0.0195(15) 0.0002(12) 0.0007(12) 0.0012(12)
C21 0.0289(18) 0.042(2) 0.040(2) -0.0019(16) 0.0140(15) 0.0129(16)
C22 0.0202(16) 0.0350(17) 0.0260(17) 0.0114(14) 0.0019(13) 0.0025(14)
C30 0.0222(16) 0.0299(16) 0.0288(17) 0.0078(13) -0.0014(13) 0.0108(13)
C31 0.0282(17) 0.0293(17) 0.0254(17) -0.0070(14) 0.0002(14) 0.0035(14)
C40 0.0221(15) 0.0144(14) 0.0278(16) 0.0041(12) 0.0068(13) 0.0098(12)
C41 0.0398(19) 0.0328(18) 0.0365(19) 0.0023(14) 0.0110(15) 0.0256(16)
C42 0.0273(17) 0.0258(16) 0.046(2) 0.0025(15) -0.0012(15) 0.0166(14)
C50 0.0178(15) 0.0234(15) 0.0306(17) 0.0037(13) 0.0083(13) 0.0091(13)
C51 0.034(2) 0.079(3) 0.064(3) -0.024(2) 0.0108(19) 0.029(2)
C52 0.042(2) 0.144(4) 0.042(2) 0.010(3) 0.0035(19) 0.060(3)
C60 0.0315(18) 0.0258(16) 0.042(2) 0.0168(14) 0.0160(15) 0.0119(14)
C61 0.043(2) 0.0063(14) 0.056(2) 0.0003(14) 0.0251(17) 0.0049(14)
C70 0.0236(15) 0.0238(15) 0.0138(14) -0.0045(11) -0.0032(12) 0.0118(13)
C71 0.0284(17) 0.0425(19) 0.0260(17) -0.0102(15) 0.0040(14) 0.0138(15)
C72 0.0316(17) 0.0240(16) 0.0241(17) -0.0036(13) -0.0057(14) 0.0107(14)
C80 0.0296(16) 0.0153(14) 0.0184(15) 0.0020(11) 0.0011(12) 0.0121(12)
C81 0.0385(19) 0.0292(17) 0.0265(17) -0.0044(13) 0.0061(14) 0.0188(15)
C82 0.0334(18) 0.0194(16) 0.044(2) -0.0044(14) -0.0049(15) 0.0111(14)
C90 0.042(2) 0.0282(17) 0.0263(17) 0.0103(13) 0.0071(15) 0.0133(15)
C91 0.0353(18) 0.0261(16) 0.0297(17) -0.0007(13) -0.0074(14) 0.0178(14)
C1 0.0190(14) 0.0117(13) 0.0207(15) 0.0027(11) -0.0016(12) 0.0072(11)

loop_
_atom_type_symbol
_atom_type_description
_atom_type_scat_dispersion_real
_atom_type_scat_dispersion_imag
_atom_type_scat_source
C C 0.0033 0.0016 'International Tables Vol C Tables 4.2.6.8 and 6.1.1.4'
H H 0.0000 0.0000 'International Tables Vol C Tables 4.2.6.8 and 6.1.1.4'
Gd Gd -0.1653 3.9035 'International Tables Vol C Tables 4.2.6.8 and 6.1.1.4'
N N 0.0061 0.0033 'International Tables Vol C Tables 4.2.6.8 and 6.1.1.4'

loop_
_geom_angle_atom_site_label_1
_geom_angle_atom_site_label_2
_geom_angle_atom_site_label_3
_geom_angle
_geom_angle_site_symmetry_1
_geom_angle_site_symmetry_3
_geom_angle_publ_flag
N7 Gd1 N1 142.13(7) . . ?
N7 Gd1 N8 55.83(7) . . ?
N1 Gd1 N8 101.60(7) . . ?
N7 Gd1 N4 102.27(7) . . ?
N1 Gd1 N4 110.61(7) . . ?
N8 Gd1 N4 143.92(7) . . ?
N7 Gd1 N2 99.98(7) . . ?
N1 Gd1 N2 55.90(7) . . ?
N8 Gd1 N2 109.61(7) . . ?
N4 Gd1 N2 101.86(7) . . ?
N7 Gd1 N5 111.36(7) . . ?
N1 Gd1 N5 102.56(7) . . ?
N8 Gd1 N5 102.26(7) . . ?
N4 Gd1 N5 55.82(7) . . ?
N2 Gd1 N5 144.22(7) . . ?
N7 Gd1 C2 108.78(7) . . ?
N1 Gd1 C2 109.08(7) . . ?
N8 Gd1 C2 125.08(7) . . ?
N4 Gd1 C2 27.93(7) . . ?
N2 Gd1 C2 125.30(7) . . ?
N5 Gd1 C2 27.90(7) . . ?
N7 Gd1 C3 27.72(7) . . ?
N1 Gd1 C3 123.89(7) . . ?
N8 Gd1 C3 28.12(7) . . ?
N4 Gd1 C3 125.45(7) . . ?
N2 Gd1 C3 106.18(7) . . ?
N5 Gd1 C3 109.60(7) . . ?
C2 Gd1 C3 120.93(7) . . ?
N7 Gd1 C1 123.11(7) . . ?
N1 Gd1 C1 28.03(7) . . ?
N8 Gd1 C1 107.94(7) . . ?
N4 Gd1 C1 108.13(7) . . ?
N2 Gd1 C1 27.87(7) . . ?
N5 Gd1 C1 125.52(7) . . ?
C2 Gd1 C1 120.59(7) . . ?
C3 Gd1 C1 118.46(7) . . ?
C1 N1 C10 121.6(2) . . ?
C1 N1 Gd1 94.83(16) . . ?
C10 N1 Gd1 135.11(16) . . ?
C1 N2 C20 122.4(2) . . ?
C1 N2 Gd1 94.57(16) . . ?
C20 N2 Gd1 136.51(17) . . ?
C1 N3 C31 122.5(2) . . ?
C1 N3 C30 121.7(2) . . ?
C31 N3 C30 115.2(2) . . ?
C2 N4 C40 122.1(2) . . ?
C2 N4 Gd1 94.06(16) . . ?
C40 N4 Gd1 138.29(16) . . ?
C2 N5 C50 121.6(2) . . ?
C2 N5 Gd1 93.79(16) . . ?
C50 N5 Gd1 136.24(17) . . ?
C2 N6 C61 119.2(2) . . ?
C2 N6 C60 123.2(2) . . ?
C61 N6 C60 116.7(2) . . ?
C3 N7 C70 121.9(2) . . ?
C3 N7 Gd1 94.89(16) . . ?
C70 N7 Gd1 137.67(17) . . ?
C3 N8 C80 121.3(2) . . ?
C3 N8 Gd1 93.91(15) . . ?
C80 N8 Gd1 136.10(17) . . ?
C3 N9 C90 121.7(2) . . ?
C3 N9 C91 122.2(2) . . ?
C90 N9 C91 116.1(2) . . ?
N5 C2 N4 116.3(2) . . ?
N5 C2 N6 122.5(2) . . ?
N4 C2 N6 121.2(2) . . ?
N5 C2 Gd1 58.32(13) . . ?
N4 C2 Gd1 58.01(13) . . ?
N6 C2 Gd1 179.0(2) . . ?
N7 C3 N8 115.3(2) . . ?
N7 C3 N9 122.5(2) . . ?
N8 C3 N9 122.2(2) . . ?
N7 C3 Gd1 57.38(13) . . ?
N8 C3 Gd1 57.97(13) . . ?
N9 C3 Gd1 178.15(18) . . ?
N1 C10 C12 109.7(2) . . ?
N1 C10 C11 110.2(2) . . ?
C12 C10 C11 110.5(2) . . ?
N1 C10 H10A 108.8 . . ?
C12 C10 H10A 108.8 . . ?
C11 C10 H10A 108.8 . . ?
C10 C11 H11A 109.5 . . ?
C10 C11 H11B 109.5 . . ?
H11A C11 H11B 109.5 . . ?
C10 C11 H11C 109.5 . . ?
H11A C11 H11C 109.5 . . ?
H11B C11 H11C 109.5 . . ?
C10 C12 H12A 109.5 . . ?
C10 C12 H12B 109.5 . . ?
H12A C12 H12B 109.5 . . ?
C10 C12 H12C 109.5 . . ?
H12A C12 H12C 109.5 . . ?
H12B C12 H12C 109.5 . . ?
N2 C20 C22 110.1(2) . . ?
N2 C20 C21 109.6(2) . . ?
C22 C20 C21 110.3(3) . . ?
N2 C20 H20A 108.9 . . ?
C22 C20 H20A 108.9 . . ?
C21 C20 H20A 108.9 . . ?
C20 C21 H21A 109.5 . . ?
C20 C21 H21B 109.5 . . ?
H21A C21 H21B 109.5 . . ?
C20 C21 H21C 109.5 . . ?
H21A C21 H21C 109.5 . . ?
H21B C21 H21C 109.5 . . ?
C20 C22 H22A 109.5 . . ?
C20 C22 H22B 109.5 . . ?
H22A C22 H22B 109.5 . . ?
C20 C22 H22C 109.5 . . ?
H22A C22 H22C 109.5 . . ?
H22B C22 H22C 109.5 . . ?
N3 C30 H30A 109.5 . . ?
N3 C30 H30B 109.5 . . ?
H30A C30 H30B 109.5 . . ?
N3 C30 H30C 109.5 . . ?
H30A C30 H30C 109.5 . . ?
H30B C30 H30C 109.5 . . ?
N3 C31 H31A 109.5 . . ?
N3 C31 H31B 109.5 . . ?
H31A C31 H31B 109.5 . . ?
N3 C31 H31C 109.5 . . ?
H31A C31 H31C 109.5 . . ?
H31B C31 H31C 109.5 . . ?
N4 C40 C42 109.9(2) . . ?
N4 C40 C41 110.3(2) . . ?
C42 C40 C41 110.5(3) . . ?
N4 C40 H40A 108.7 . . ?
C42 C40 H40A 108.7 . . ?
C41 C40 H40A 108.7 . . ?
C40 C41 H41A 109.5 . . ?
C40 C41 H41B 109.5 . . ?
H41A C41 H41B 109.5 . . ?
C40 C41 H41C 109.5 . . ?
H41A C41 H41C 109.5 . . ?
H41B C41 H41C 109.5 . . ?
C40 C42 H42A 109.5 . . ?
C40 C42 H42B 109.5 . . ?
H42A C42 H42B 109.5 . . ?
C40 C42 H42C 109.5 . . ?
H42A C42 H42C 109.5 . . ?
H42B C42 H42C 109.5 . . ?
N5 C50 C51 109.9(2) . . ?
N5 C50 C52 110.1(3) . . ?
C51 C50 C52 109.7(3) . . ?
N5 C50 H50A 109.0 . . ?
C51 C50 H50A 109.0 . . ?
C52 C50 H50A 109.0 . . ?
C50 C51 H51A 109.5 . . ?
C50 C51 H51B 109.5 . . ?
H51A C51 H51B 109.5 . . ?
C50 C51 H51C 109.5 . . ?
H51A C51 H51C 109.5 . . ?
H51B C51 H51C 109.5 . . ?
C50 C52 H52A 109.5 . . ?
C50 C52 H52B 109.5 . . ?
H52A C52 H52B 109.5 . . ?
C50 C52 H52C 109.5 . . ?
H52A C52 H52C 109.5 . . ?
H52B C52 H52C 109.5 . . ?
N6 C60 H60A 109.5 . . ?
N6 C60 H60B 109.5 . . ?
H60A C60 H60B 109.5 . . ?
N6 C60 H60C 109.5 . . ?
H60A C60 H60C 109.5 . . ?
H60B C60 H60C 109.5 . . ?
N6 C61 H61A 109.5 . . ?
N6 C61 H61B 109.5 . . ?
H61A C61 H61B 109.5 . . ?
N6 C61 H61C 109.5 . . ?
H61A C61 H61C 109.5 . . ?
H61B C61 H61C 109.5 . . ?
N7 C70 C72 110.2(2) . . ?
N7 C70 C71 110.8(2) . . ?
C72 C70 C71 109.9(2) . . ?
N7 C70 H70A 108.6 . . ?
C72 C70 H70A 108.6 . . ?
C71 C70 H70A 108.6 . . ?
C70 C71 H71A 109.5 . . ?
C70 C71 H71B 109.5 . . ?
H71A C71 H71B 109.5 . . ?
C70 C71 H71C 109.5 . . ?
H71A C71 H71C 109.5 . . ?
H71B C71 H71C 109.5 . . ?
C70 C72 H72A 109.5 . . ?
C70 C72 H72B 109.5 . . ?
H72A C72 H72B 109.5 . . ?
C70 C72 H72C 109.5 . . ?
H72A C72 H72C 109.5 . . ?
H72B C72 H72C 109.5 . . ?
N8 C80 C82 110.9(2) . . ?
N8 C80 C81 109.0(2) . . ?
C82 C80 C81 110.6(2) . . ?
N8 C80 H80A 108.8 . . ?
C82 C80 H80A 108.8 . . ?
C81 C80 H80A 108.8 . . ?
C80 C81 H81A 109.5 . . ?
C80 C81 H81B 109.5 . . ?
H81A C81 H81B 109.5 . . ?
C80 C81 H81C 109.5 . . ?
H81A C81 H81C 109.5 . . ?
H81B C81 H81C 109.5 . . ?
C80 C82 H82A 109.5 . . ?
C80 C82 H82B 109.5 . . ?
H82A C82 H82B 109.5 . . ?
C80 C82 H82C 109.5 . . ?
H82A C82 H82C 109.5 . . ?
H82B C82 H82C 109.5 . . ?
N9 C90 H90A 109.5 . . ?
N9 C90 H90B 109.5 . . ?
H90A C90 H90B 109.5 . . ?
N9 C90 H90C 109.5 . . ?
H90A C90 H90C 109.5 . . ?
H90B C90 H90C 109.5 . . ?
N9 C91 H91A 109.5 . . ?
N9 C91 H91B 109.5 . . ?
H91A C91 H91B 109.5 . . ?
N9 C91 H91C 109.5 . . ?
H91A C91 H91C 109.5 . . ?
H91B C91 H91C 109.5 . . ?
N2 C1 N1 114.7(2) . . ?
N2 C1 N3 122.1(2) . . ?
N1 C1 N3 123.2(2) . . ?
N2 C1 Gd1 57.56(13) . . ?
N1 C1 Gd1 57.14(13) . . ?
N3 C1 Gd1 179.6(2) . . ?

loop_
_geom_bond_atom_site_label_1
_geom_bond_atom_site_label_2
_geom_bond_distance
_geom_bond_site_symmetry_2
_geom_bond_publ_flag
Gd1 N7 2.400(2) . ?
Gd1 N1 2.402(2) . ?
Gd1 N8 2.412(2) . ?
Gd1 N4 2.412(2) . ?
Gd1 N2 2.413(2) . ?
Gd1 N5 2.419(2) . ?
Gd1 C2 2.837(3) . ?
Gd1 C3 2.839(3) . ?
Gd1 C1 2.850(3) . ?
N1 C1 1.344(3) . ?
N1 C10 1.471(3) . ?
N2 C1 1.336(3) . ?
N2 C20 1.466(3) . ?
N3 C1 1.387(3) . ?
N3 C31 1.447(4) . ?
N3 C30 1.448(4) . ?
N4 C2 1.332(3) . ?
N4 C40 1.466(3) . ?
N5 C2 1.330(3) . ?
N5 C50 1.463(3) . ?
N6 C2 1.403(3) . ?
N6 C61 1.419(4) . ?
N6 C60 1.436(4) . ?
N7 C3 1.325(3) . ?
N7 C70 1.471(3) . ?
N8 C3 1.341(3) . ?
N8 C80 1.468(3) . ?
N9 C3 1.399(3) . ?
N9 C90 1.440(4) . ?
N9 C91 1.447(4) . ?
C10 C12 1.515(4) . ?
C10 C11 1.519(4) . ?
C10 H10A 1.0000 . ?
C11 H11A 0.9800 . ?
C11 H11B 0.9800 . ?
C11 H11C 0.9800 . ?
C12 H12A 0.9800 . ?
C12 H12B 0.9800 . ?
C12 H12C 0.9800 . ?
C20 C22 1.516(4) . ?
C20 C21 1.523(4) . ?
C20 H20A 1.0000 . ?
C21 H21A 0.9800 . ?
C21 H21B 0.9800 . ?
C21 H21C 0.9800 . ?
C22 H22A 0.9800 . ?
C22 H22B 0.9800 . ?
C22 H22C 0.9800 . ?
C30 H30A 0.9800 . ?
C30 H30B 0.9800 . ?
C30 H30C 0.9800 . ?
C31 H31A 0.9800 . ?
C31 H31B 0.9800 . ?
C31 H31C 0.9800 . ?
C40 C42 1.515(4) . ?
C40 C41 1.524(4) . ?
C40 H40A 1.0000 . ?
C41 H41A 0.9800 . ?
C41 H41B 0.9800 . ?
C41 H41C 0.9800 . ?
C42 H42A 0.9800 . ?
C42 H42B 0.9800 . ?
C42 H42C 0.9800 . ?
C50 C51 1.491(4) . ?
C50 C52 1.516(5) . ?
C50 H50A 1.0000 . ?
C51 H51A 0.9800 . ?
C51 H51B 0.9800 . ?
C51 H51C 0.9800 . ?
C52 H52A 0.9800 . ?
C52 H52B 0.9800 . ?
C52 H52C 0.9800 . ?
C60 H60A 0.9800 . ?
C60 H60B 0.9800 . ?
C60 H60C 0.9800 . ?
C61 H61A 0.9800 . ?
C61 H61B 0.9800 . ?
C61 H61C 0.9800 . ?
C70 C72 1.521(4) . ?
C70 C71 1.524(4) . ?
C70 H70A 1.0000 . ?
C71 H71A 0.9800 . ?
C71 H71B 0.9800 . ?
C71 H71C 0.9800 . ?
C72 H72A 0.9800 . ?
C72 H72B 0.9800 . ?
C72 H72C 0.9800 . ?
C80 C82 1.521(4) . ?
C80 C81 1.526(4) . ?
C80 H80A 1.0000 . ?
C81 H81A 0.9800 . ?
C81 H81B 0.9800 . ?
C81 H81C 0.9800 . ?
C82 H82A 0.9800 . ?
C82 H82B 0.9800 . ?
C82 H82C 0.9800 . ?
C90 H90A 0.9800 . ?
C90 H90B 0.9800 . ?
C90 H90C 0.9800 . ?
C91 H91A 0.9800 . ?
C91 H91B 0.9800 . ?
C91 H91C 0.9800 . ?

loop_
_geom_torsion_atom_site_label_1
_geom_torsion_atom_site_label_2
_geom_torsion_atom_site_label_3
_geom_torsion_atom_site_label_4
_geom_torsion
_geom_torsion_site_symmetry_1
_geom_torsion_site_symmetry_2
_geom_torsion_site_symmetry_3
_geom_torsion_site_symmetry_4
_geom_torsion_publ_flag
N7 Gd1 N1 C1 58.5(2) . . . . ?
N8 Gd1 N1 C1 106.48(15) . . . . ?
N4 Gd1 N1 C1 -90.07(15) . . . . ?
N2 Gd1 N1 C1 0.53(14) . . . . ?
N5 Gd1 N1 C1 -147.99(14) . . . . ?
C2 Gd1 N1 C1 -119.75(15) . . . . ?
C3 Gd1 N1 C1 87.70(16) . . . . ?
N7 Gd1 N1 C10 -155.4(2) . . . . ?
N8 Gd1 N1 C10 -107.5(2) . . . . ?
N4 Gd1 N1 C10 56.0(2) . . . . ?
N2 Gd1 N1 C10 146.6(3) . . . . ?
N5 Gd1 N1 C10 -2.0(2) . . . . ?
C2 Gd1 N1 C10 26.3(3) . . . . ?
C3 Gd1 N1 C10 -126.3(2) . . . . ?
C1 Gd1 N1 C10 146.0(3) . . . . ?
N7 Gd1 N2 C1 -148.62(15) . . . . ?
N1 Gd1 N2 C1 -0.53(14) . . . . ?
N8 Gd1 N2 C1 -91.48(15) . . . . ?
N4 Gd1 N2 C1 106.46(15) . . . . ?
N5 Gd1 N2 C1 60.1(2) . . . . ?
C2 Gd1 N2 C1 89.70(16) . . . . ?
C3 Gd1 N2 C1 -120.85(15) . . . . ?
N7 Gd1 N2 C20 1.2(3) . . . . ?
N1 Gd1 N2 C20 149.3(3) . . . . ?
N8 Gd1 N2 C20 58.4(3) . . . . ?
N4 Gd1 N2 C20 -103.7(2) . . . . ?
N5 Gd1 N2 C20 -150.0(2) . . . . ?
C2 Gd1 N2 C20 -120.4(2) . . . . ?
C3 Gd1 N2 C20 29.0(3) . . . . ?
C1 Gd1 N2 C20 149.9(3) . . . . ?
N7 Gd1 N4 C2 107.03(16) . . . . ?
N1 Gd1 N4 C2 -92.06(16) . . . . ?
N8 Gd1 N4 C2 59.7(2) . . . . ?
N2 Gd1 N4 C2 -149.85(16) . . . . ?
N5 Gd1 N4 C2 -0.60(15) . . . . ?
C3 Gd1 N4 C2 90.21(17) . . . . ?
C1 Gd1 N4 C2 -121.70(16) . . . . ?
N7 Gd1 N4 C40 -101.4(3) . . . . ?
N1 Gd1 N4 C40 59.6(3) . . . . ?
N8 Gd1 N4 C40 -148.7(2) . . . . ?
N2 Gd1 N4 C40 1.8(3) . . . . ?
N5 Gd1 N4 C40 151.0(3) . . . . ?
C2 Gd1 N4 C40 151.6(3) . . . . ?
C3 Gd1 N4 C40 -118.2(3) . . . . ?
C1 Gd1 N4 C40 29.9(3) . . . . ?
N7 Gd1 N5 C2 -89.99(16) . . . . ?
N1 Gd1 N5 C2 107.14(16) . . . . ?
N8 Gd1 N5 C2 -147.84(15) . . . . ?
N4 Gd1 N5 C2 0.60(15) . . . . ?
N2 Gd1 N5 C2 59.4(2) . . . . ?
C3 Gd1 N5 C2 -119.56(15) . . . . ?
C1 Gd1 N5 C2 89.31(17) . . . . ?
N7 Gd1 N5 C50 55.9(3) . . . . ?
N1 Gd1 N5 C50 -107.0(3) . . . . ?
N8 Gd1 N5 C50 -1.9(3) . . . . ?
N4 Gd1 N5 C50 146.5(3) . . . . ?
N2 Gd1 N5 C50 -154.7(2) . . . . ?
C2 Gd1 N5 C50 145.9(3) . . . . ?
C3 Gd1 N5 C50 26.3(3) . . . . ?
C1 Gd1 N5 C50 -124.8(2) . . . . ?
N1 Gd1 N7 C3 60.4(2) . . . . ?
N8 Gd1 N7 C3 -1.14(14) . . . . ?
N4 Gd1 N7 C3 -149.56(15) . . . . ?
N2 Gd1 N7 C3 105.86(15) . . . . ?
N5 Gd1 N7 C3 -91.71(15) . . . . ?
C2 Gd1 N7 C3 -121.33(15) . . . . ?
C1 Gd1 N7 C3 88.96(16) . . . . ?
N1 Gd1 N7 C70 -147.8(2) . . . . ?
N8 Gd1 N7 C70 150.7(3) . . . . ?
N4 Gd1 N7 C70 2.2(3) . . . . ?
N2 Gd1 N7 C70 -102.3(2) . . . . ?
N5 Gd1 N7 C70 60.1(3) . . . . ?
C2 Gd1 N7 C70 30.5(3) . . . . ?
C3 Gd1 N7 C70 151.8(3) . . . . ?
C1 Gd1 N7 C70 -119.2(2) . . . . ?
N7 Gd1 N8 C3 1.12(14) . . . . ?
N1 Gd1 N8 C3 -145.46(15) . . . . ?
N4 Gd1 N8 C3 61.4(2) . . . . ?
N2 Gd1 N8 C3 -87.77(16) . . . . ?
N5 Gd1 N8 C3 108.76(15) . . . . ?
C2 Gd1 N8 C3 91.05(16) . . . . ?
C1 Gd1 N8 C3 -117.19(15) . . . . ?
N7 Gd1 N8 C80 146.3(3) . . . . ?
N1 Gd1 N8 C80 -0.3(3) . . . . ?
N4 Gd1 N8 C80 -153.4(2) . . . . ?
N2 Gd1 N8 C80 57.4(3) . . . . ?
N5 Gd1 N8 C80 -106.0(2) . . . . ?
C2 Gd1 N8 C80 -123.8(2) . . . . ?
C3 Gd1 N8 C80 145.2(3) . . . . ?
C1 Gd1 N8 C80 28.0(3) . . . . ?
C50 N5 C2 N4 -153.9(2) . . . . ?
Gd1 N5 C2 N4 -1.0(2) . . . . ?
C50 N5 C2 N6 27.7(4) . . . . ?
Gd1 N5 C2 N6 -179.3(2) . . . . ?
C50 N5 C2 Gd1 -152.9(3) . . . . ?
C40 N4 C2 N5 -157.1(2) . . . . ?
Gd1 N4 C2 N5 1.0(2) . . . . ?
C40 N4 C2 N6 21.3(4) . . . . ?
Gd1 N4 C2 N6 179.4(2) . . . . ?
C40 N4 C2 Gd1 -158.1(3) . . . . ?
C61 N6 C2 N5 -129.1(3) . . . . ?
C60 N6 C2 N5 39.6(4) . . . . ?
C61 N6 C2 N4 52.7(4) . . . . ?
C60 N6 C2 N4 -138.6(3) . . . . ?
C61 N6 C2 Gd1 87(12) . . . . ?
C60 N6 C2 Gd1 -104(12) . . . . ?
N7 Gd1 C2 N5 100.38(16) . . . . ?
N1 Gd1 C2 N5 -80.72(16) . . . . ?
N8 Gd1 C2 N5 39.46(18) . . . . ?
N4 Gd1 C2 N5 -178.9(3) . . . . ?
N2 Gd1 C2 N5 -141.90(15) . . . . ?
C3 Gd1 C2 N5 72.79(17) . . . . ?
C1 Gd1 C2 N5 -109.01(16) . . . . ?
N7 Gd1 C2 N4 -80.68(16) . . . . ?
N1 Gd1 C2 N4 98.22(16) . . . . ?
N8 Gd1 C2 N4 -141.60(15) . . . . ?
N2 Gd1 C2 N4 37.03(19) . . . . ?
N5 Gd1 C2 N4 178.9(3) . . . . ?
C3 Gd1 C2 N4 -108.27(16) . . . . ?
C1 Gd1 C2 N4 69.93(17) . . . . ?
N7 Gd1 C2 N6 -115(12) . . . . ?
N1 Gd1 C2 N6 63(12) . . . . ?
N8 Gd1 C2 N6 -176(100) . . . . ?
N4 Gd1 C2 N6 -35(12) . . . . ?
N2 Gd1 C2 N6 2(12) . . . . ?
N5 Gd1 C2 N6 144(12) . . . . ?
C3 Gd1 C2 N6 -143(12) . . . . ?
C1 Gd1 C2 N6 35(12) . . . . ?
C70 N7 C3 N8 -156.1(2) . . . . ?
Gd1 N7 C3 N8 1.9(2) . . . . ?
C70 N7 C3 N9 24.2(4) . . . . ?
Gd1 N7 C3 N9 -177.8(2) . . . . ?
C70 N7 C3 Gd1 -158.0(3) . . . . ?
C80 N8 C3 N7 -154.3(2) . . . . ?
Gd1 N8 C3 N7 -1.9(2) . . . . ?
C80 N8 C3 N9 25.4(4) . . . . ?
Gd1 N8 C3 N9 177.8(2) . . . . ?
C80 N8 C3 Gd1 -152.4(3) . . . . ?
C90 N9 C3 N7 44.6(4) . . . . ?
C91 N9 C3 N7 -136.4(3) . . . . ?
C90 N9 C3 N8 -135.0(3) . . . . ?
C91 N9 C3 N8 44.0(4) . . . . ?
C90 N9 C3 Gd1 -41(6) . . . . ?
C91 N9 C3 Gd1 138(6) . . . . ?
N1 Gd1 C3 N7 -140.00(15) . . . . ?
N8 Gd1 C3 N7 178.0(2) . . . . ?
N4 Gd1 C3 N7 37.43(18) . . . . ?
N2 Gd1 C3 N7 -80.55(16) . . . . ?
N5 Gd1 C3 N7 98.84(15) . . . . ?
C2 Gd1 C3 N7 70.52(17) . . . . ?
C1 Gd1 C3 N7 -107.72(15) . . . . ?
N7 Gd1 C3 N8 -178.0(2) . . . . ?
N1 Gd1 C3 N8 42.00(18) . . . . ?
N4 Gd1 C3 N8 -140.57(15) . . . . ?
N2 Gd1 C3 N8 101.44(15) . . . . ?
N5 Gd1 C3 N8 -79.16(16) . . . . ?
C2 Gd1 C3 N8 -107.48(16) . . . . ?
C1 Gd1 C3 N8 74.28(17) . . . . ?
N7 Gd1 C3 N9 86(6) . . . . ?
N1 Gd1 C3 N9 -54(6) . . . . ?
N8 Gd1 C3 N9 -96(6) . . . . ?
N4 Gd1 C3 N9 124(6) . . . . ?
N2 Gd1 C3 N9 6(6) . . . . ?
N5 Gd1 C3 N9 -175(100) . . . . ?
C2 Gd1 C3 N9 157(6) . . . . ?
C1 Gd1 C3 N9 -21(6) . . . . ?
C1 N1 C10 C12 -130.7(3) . . . . ?
Gd1 N1 C10 C12 90.1(3) . . . . ?
C1 N1 C10 C11 107.4(3) . . . . ?
Gd1 N1 C10 C11 -31.8(3) . . . . ?
C1 N2 C20 C22 108.7(3) . . . . ?
Gd1 N2 C20 C22 -34.9(3) . . . . ?
C1 N2 C20 C21 -129.7(3) . . . . ?
Gd1 N2 C20 C21 86.6(3) . . . . ?
C2 N4 C40 C42 112.1(3) . . . . ?
Gd1 N4 C40 C42 -33.9(4) . . . . ?
C2 N4 C40 C41 -125.8(3) . . . . ?
Gd1 N4 C40 C41 88.2(3) . . . . ?
C2 N5 C50 C51 -149.9(3) . . . . ?
Gd1 N5 C50 C51 71.2(4) . . . . ?
C2 N5 C50 C52 89.2(3) . . . . ?
Gd1 N5 C50 C52 -49.7(4) . . . . ?
C3 N7 C70 C72 112.7(3) . . . . ?
Gd1 N7 C70 C72 -33.6(3) . . . . ?
C3 N7 C70 C71 -125.4(3) . . . . ?
Gd1 N7 C70 C71 88.3(3) . . . . ?
C3 N8 C80 C82 102.5(3) . . . . ?
Gd1 N8 C80 C82 -35.8(4) . . . . ?
C3 N8 C80 C81 -135.6(3) . . . . ?
Gd1 N8 C80 C81 86.2(3) . . . . ?
C20 N2 C1 N1 -155.0(2) . . . . ?
Gd1 N2 C1 N1 0.9(2) . . . . ?
C20 N2 C1 N3 23.9(4) . . . . ?
Gd1 N2 C1 N3 179.8(2) . . . . ?
C20 N2 C1 Gd1 -155.8(3) . . . . ?
C10 N1 C1 N2 -153.3(2) . . . . ?
Gd1 N1 C1 N2 -0.9(2) . . . . ?
C10 N1 C1 N3 27.8(4) . . . . ?
Gd1 N1 C1 N3 -179.8(2) . . . . ?
C10 N1 C1 Gd1 -152.4(3) . . . . ?
C31 N3 C1 N2 -142.5(3) . . . . ?
C30 N3 C1 N2 46.0(4) . . . . ?
C31 N3 C1 N1 36.3(4) . . . . ?
C30 N3 C1 N1 -135.2(3) . . . . ?
C31 N3 C1 Gd1 -115(28) . . . . ?
C30 N3 C1 Gd1 73(29) . . . . ?
N7 Gd1 C1 N2 37.75(17) . . . . ?
N1 Gd1 C1 N2 179.1(2) . . . . ?
N8 Gd1 C1 N2 98.18(15) . . . . ?
N4 Gd1 C1 N2 -80.98(16) . . . . ?
N5 Gd1 C1 N2 -141.47(14) . . . . ?
C2 Gd1 C1 N2 -108.55(15) . . . . ?
C3 Gd1 C1 N2 69.69(16) . . . . ?
N7 Gd1 C1 N1 -141.31(14) . . . . ?
N8 Gd1 C1 N1 -80.88(16) . . . . ?
N4 Gd1 C1 N1 99.96(15) . . . . ?
N2 Gd1 C1 N1 -179.1(2) . . . . ?
N5 Gd1 C1 N1 39.47(17) . . . . ?
C2 Gd1 C1 N1 72.39(17) . . . . ?
C3 Gd1 C1 N1 -109.37(15) . . . . ?
N7 Gd1 C1 N3 10(29) . . . . ?
N1 Gd1 C1 N3 152(29) . . . . ?
N8 Gd1 C1 N3 71(29) . . . . ?
N4 Gd1 C1 N3 -109(29) . . . . ?
N2 Gd1 C1 N3 -28(28) . . . . ?
N5 Gd1 C1 N3 -169(100) . . . . ?
C2 Gd1 C1 N3 -136(29) . . . . ?
C3 Gd1 C1 N3 42(29) . . . . ?
